data_7012522
loop_
_publ_author_name
'Ding, Yuqiang'
'Ma, Qingjun'
'Roesky, Herbert W.'
'Us\'on, Isabel'
'Noltemeyer, Mathias'
'Schmidt, Hans-Georg'

_publ_section_title
;
 Syntheses, structures and properties of [{HC(CMeNAr)2}Ge(E)X] (Ar =
 2,6-iPr2C6H3; E = S, Se; X = F, Cl)
;
_journal_issue 6
_journal_name_full 'Dalton Transactions'
_journal_page_first 1094
_journal_paper_doi 10.1039/b211617k
_journal_year 2003
_chemical_formula_sum 'C36 H49 F Ge N2 S'
_chemical_formula_weight 633.42
_chemical_name_systematic ?
_space_group_IT_number 14
_symmetry_cell_setting monoclinic
_symmetry_space_group_name_Hall '-P 2yn'
_symmetry_space_group_name_H-M 'P 1 21/n 1'
_atom_sites_solution_hydrogens geom
_atom_sites_solution_primary direct
_atom_sites_solution_secondary difmap
_audit_creation_method SHELXL-97
_cell_angle_alpha 90.00
_cell_angle_beta 92.783(16)
_cell_angle_gamma 90.00
_cell_formula_units_Z 4
_cell_length_a 13.467(2)
_cell_length_b 16.804(3)
_cell_length_c 15.668(3)
_cell_measurement_reflns_used 40
_cell_measurement_temperature 200(2)
_cell_measurement_theta_max 12.5
_cell_measurement_theta_min 10
_cell_volume 3541.5(11)
_computing_cell_refinement DIF4
_computing_data_collection DIF4
_computing_data_reduction REDU4
_computing_molecular_graphics SHELXTL
_computing_publication_material SHELXTL
_computing_structure_refinement 'SHELXL-97 (Sheldrick, 1997)'
_computing_structure_solution 'SHELXS-97 (Sheldrick, 1990)'
_diffrn_ambient_temperature 200(2)
_diffrn_measured_fraction_theta_full 0.990
_diffrn_measured_fraction_theta_max 0.990
_diffrn_measurement_device_type 'STOE AED2'
_diffrn_measurement_method 'profile fit'
_diffrn_radiation_monochromator graphite
_diffrn_radiation_source 'fine-focus sealed tube'
_diffrn_radiation_type MoK\a
_diffrn_radiation_wavelength 0.71073
_diffrn_reflns_av_R_equivalents 0.0300
_diffrn_reflns_av_sigmaI/netI 0.0348
_diffrn_reflns_limit_h_max 16
_diffrn_reflns_limit_h_min -16
_diffrn_reflns_limit_k_max 20
_diffrn_reflns_limit_k_min -8
_diffrn_reflns_limit_l_max 18
_diffrn_reflns_limit_l_min -18
_diffrn_reflns_number 9893
_diffrn_reflns_theta_full 25.13
_diffrn_reflns_theta_max 25.13
_diffrn_reflns_theta_min 3.56
_diffrn_standards_decay_% 0
_diffrn_standards_interval_time '90 min'
_diffrn_standards_number 3
_exptl_absorpt_coefficient_mu 0.954
_exptl_absorpt_correction_T_max 0.7015
_exptl_absorpt_correction_T_min 0.4488
_exptl_absorpt_correction_type 'azimuthal scans'
_exptl_crystal_colour none
_exptl_crystal_density_diffrn 1.188
_exptl_crystal_density_method 'not measured'
_exptl_crystal_description blocks
_exptl_crystal_F_000 1344
_exptl_crystal_size_max 1.00
_exptl_crystal_size_mid 0.40
_exptl_crystal_size_min 0.40
_refine_diff_density_max 0.821
_refine_diff_density_min -0.736
_refine_diff_density_rms 0.066
_refine_ls_extinction_method none
_refine_ls_goodness_of_fit_ref 1.024
_refine_ls_hydrogen_treatment mixed
_refine_ls_matrix_type full
_refine_ls_number_parameters 381
_refine_ls_number_reflns 6266
_refine_ls_number_restraints 0
_refine_ls_restrained_S_all 1.024
_refine_ls_R_factor_all 0.0551
_refine_ls_R_factor_gt 0.0469
_refine_ls_shift/su_max 0.001
_refine_ls_shift/su_mean 0.000
_refine_ls_structure_factor_coef Fsqd
_refine_ls_weighting_details 'calc w=1/[\s^2^(Fo^2^)+(0.0800P)^2^+2.2444P] where P=(Fo^2^+2Fc^2^)/3'
_refine_ls_weighting_scheme calc
_refine_ls_wR_factor_gt 0.1239
_refine_ls_wR_factor_ref 0.1318
_reflns_number_gt 5424
_reflns_number_total 6266
_reflns_threshold_expression >2sigma(I)
_cod_data_source_file b211617k.txt
_cod_data_source_block 4
_cod_original_sg_symbol_H-M P2(1)/n
_cod_original_formula_sum 'C36 H49 F Ge N2 S incl. toluene'
_cod_database_code 7012522
_cod_depositor_comments
;
 Changing the _chemical_formula_sum data item value from
 'C36 H49 F Ge N2 S cl e en in lu to' to 'C36 H49 F Ge N2 S'.

 Antanas Vaitkus,
 2017-01-07
;

loop_
_symmetry_equiv_pos_as_xyz
'x, y, z'
'-x+1/2, y+1/2, -z+1/2'
'-x, -y, -z'
'x-1/2, -y-1/2, z-1/2'

loop_
_atom_site_label
_atom_site_type_symbol
_atom_site_fract_x
_atom_site_fract_y
_atom_site_fract_z
_atom_site_U_iso_or_equiv
_atom_site_adp_type
_atom_site_occupancy
_atom_site_symmetry_multiplicity
_atom_site_calc_flag
_atom_site_refinement_flags
_atom_site_disorder_assembly
_atom_site_disorder_group
Ge1 Ge 0.75960(2) 0.948809(16) 0.815971(18) 0.03453(12) Uani 1 1 d . . .
S1 S 0.70759(8) 1.06330(5) 0.82064(6) 0.0582(3) Uani 1 1 d . . .
F1 F 0.85510(15) 0.92010(13) 0.89896(14) 0.0654(6) Uani 1 1 d . . .
N1 N 0.67134(15) 0.86216(13) 0.82630(14) 0.0326(5) Uani 1 1 d . . .
C1 C 0.6915(2) 0.79086(16) 0.79317(18) 0.0377(6) Uani 1 1 d . . .
N2 N 0.82221(16) 0.91329(13) 0.71798(14) 0.0328(5) Uani 1 1 d . . .
C2 C 0.7690(2) 0.77810(17) 0.73849(19) 0.0423(7) Uani 1 1 d . . .
H2A H 0.7845 0.7242 0.7268 0.051 Uiso 1 1 calc R . .
C3 C 0.8257(2) 0.83490(17) 0.69951(18) 0.0387(6) Uani 1 1 d . . .
C4 C 0.6267(3) 0.72111(18) 0.8131(2) 0.0537(8) Uani 1 1 d . . .
H4A H 0.6310 0.7110 0.8748 0.081 Uiso 1 1 calc R . .
H4B H 0.6493 0.6739 0.7828 0.081 Uiso 1 1 calc R . .
H4C H 0.5577 0.7329 0.7948 0.081 Uiso 1 1 calc R . .
C5 C 0.8925(2) 0.80734(19) 0.6310(2) 0.0526(8) Uani 1 1 d . . .
H5A H 0.9617 0.8202 0.6479 0.079 Uiso 1 1 calc R . .
H5B H 0.8737 0.8343 0.5772 0.079 Uiso 1 1 calc R . .
H5C H 0.8856 0.7497 0.6235 0.079 Uiso 1 1 calc R . .
C11 C 0.58380(19) 0.87473(15) 0.87557(17) 0.0349(6) Uani 1 1 d . . .
C12 C 0.5913(2) 0.86511(17) 0.96450(18) 0.0388(6) Uani 1 1 d . . .
C13 C 0.5073(2) 0.8829(2) 1.0099(2) 0.0482(7) Uani 1 1 d . . .
H13A H 0.5105 0.8780 1.0704 0.058 Uiso 1 1 calc R . .
C14 C 0.4203(2) 0.9073(2) 0.9690(2) 0.0544(8) Uani 1 1 d . . .
H14A H 0.3643 0.9197 1.0011 0.065 Uiso 1 1 calc R . .
C15 C 0.4141(2) 0.9138(2) 0.8812(2) 0.0540(8) Uani 1 1 d . . .
H15A H 0.3528 0.9293 0.8534 0.065 Uiso 1 1 calc R . .
C16 C 0.4957(2) 0.89827(19) 0.83249(19) 0.0445(7) Uani 1 1 d . . .
C21 C 0.8719(2) 0.97056(16) 0.66539(17) 0.0359(6) Uani 1 1 d . . .
C22 C 0.8172(2) 1.00567(17) 0.59702(18) 0.0414(6) Uani 1 1 d . . .
C23 C 0.8680(3) 1.05697(18) 0.5446(2) 0.0505(8) Uani 1 1 d . . .
H23A H 0.8335 1.0801 0.4964 0.061 Uiso 1 1 calc R . .
C24 C 0.9659(3) 1.07496(19) 0.5607(2) 0.0544(9) Uani 1 1 d . . .
H24A H 0.9986 1.1100 0.5237 0.065 Uiso 1 1 calc R . .
C25 C 1.0176(3) 1.04245(19) 0.6303(2) 0.0532(8) Uani 1 1 d . . .
H25A H 1.0851 1.0569 0.6420 0.064 Uiso 1 1 calc R . .
C26 C 0.9720(2) 0.98843(18) 0.6838(2) 0.0432(7) Uani 1 1 d . . .
C31 C 0.0918(6) 0.7846(4) 0.9488(4) 0.118(2) Uani 1 1 d . . .
C32 C 0.0321(6) 0.7481(4) 0.8878(5) 0.130(3) Uani 1 1 d . . .
H32A H -0.0382 0.7503 0.8898 0.155 Uiso 1 1 calc R . .
C33 C 0.0759(10) 0.7085(5) 0.8242(6) 0.162(4) Uani 1 1 d . . .
H33A H 0.0346 0.6820 0.7823 0.194 Uiso 1 1 calc R . .
C34 C 0.1861(13) 0.7045(5) 0.8169(6) 0.186(6) Uani 1 1 d . . .
H34A H 0.2187 0.6775 0.7729 0.223 Uiso 1 1 calc R . .
C35 C 0.2304(8) 0.7432(5) 0.8792(6) 0.150(3) Uani 1 1 d . . .
H35A H 0.3009 0.7440 0.8782 0.180 Uiso 1 1 calc R . .
C36 C 0.1930(5) 0.7825(3) 0.9450(4) 0.0979(16) Uani 1 1 d . . .
H36A H 0.2351 0.8078 0.9872 0.117 Uiso 1 1 calc R . .
C37 C 0.0472(8) 0.8243(6) 1.0183(5) 0.188(4) Uani 1 1 d . . .
H37A H 0.0708 0.8794 1.0216 0.283 Uiso 1 1 calc R . .
H37B H 0.0656 0.7968 1.0719 0.283 Uiso 1 1 calc R . .
H37C H -0.0253 0.8239 1.0089 0.283 Uiso 1 1 calc R . .
C121 C 0.6846(2) 0.83579(19) 1.01223(19) 0.0461(7) Uani 1 1 d . . .
H12A H 0.7341 0.8219 0.9690 0.055 Uiso 1 1 calc R . .
C122 C 0.7311(3) 0.8997(2) 1.0712(3) 0.0683(10) Uani 1 1 d . . .
H12B H 0.7442 0.9476 1.0378 0.102 Uiso 1 1 calc R . .
H12C H 0.7936 0.8797 1.0976 0.102 Uiso 1 1 calc R . .
H12D H 0.6852 0.9127 1.1158 0.102 Uiso 1 1 calc R . .
C123 C 0.6638(3) 0.7602(2) 1.0637(2) 0.0622(9) Uani 1 1 d . . .
H12E H 0.6313 0.7205 1.0260 0.093 Uiso 1 1 calc R . .
H12F H 0.6202 0.7733 1.1100 0.093 Uiso 1 1 calc R . .
H12G H 0.7266 0.7386 1.0880 0.093 Uiso 1 1 calc R . .
C161 C 0.4853(2) 0.9071(3) 0.7361(2) 0.0617(10) Uani 1 1 d . . .
H16A H 0.5524 0.8987 0.7130 0.074 Uiso 1 1 calc R . .
C162 C 0.4150(4) 0.8444(3) 0.6958(3) 0.0854(13) Uani 1 1 d . . .
H16B H 0.4359 0.7913 0.7155 0.128 Uiso 1 1 calc R . .
H16C H 0.4170 0.8470 0.6335 0.128 Uiso 1 1 calc R . .
H16D H 0.3471 0.8546 0.7128 0.128 Uiso 1 1 calc R . .
C163 C 0.4501(4) 0.9903(3) 0.7100(3) 0.0890(15) Uani 1 1 d . . .
H16E H 0.4948 1.0300 0.7369 0.134 Uiso 1 1 calc R . .
H16F H 0.3825 0.9988 0.7287 0.134 Uiso 1 1 calc R . .
H16G H 0.4505 0.9956 0.6477 0.134 Uiso 1 1 calc R . .
C221 C 0.7081(3) 0.9904(2) 0.5793(2) 0.0562(8) Uani 1 1 d . . .
H22A H 0.6825 0.9645 0.6313 0.067 Uiso 1 1 calc R . .
C222 C 0.6487(3) 1.0663(3) 0.5639(3) 0.0762(12) Uani 1 1 d . . .
H22B H 0.6587 1.1017 0.6133 0.114 Uiso 1 1 calc R . .
H22C H 0.5780 1.0533 0.5558 0.114 Uiso 1 1 calc R . .
H22D H 0.6712 1.0930 0.5127 0.114 Uiso 1 1 calc R . .
C223 C 0.6900(5) 0.9329(3) 0.5054(4) 0.123(2) Uani 1 1 d . . .
H22E H 0.7207 0.8815 0.5199 0.184 Uiso 1 1 calc R . .
H22F H 0.7193 0.9544 0.4542 0.184 Uiso 1 1 calc R . .
H22G H 0.6183 0.9257 0.4943 0.184 Uiso 1 1 calc R . .
C261 C 1.0308(2) 0.9546(2) 0.7598(3) 0.0591(9) Uani 1 1 d . . .
H26A H 0.9915 0.9095 0.7825 0.071 Uiso 1 1 calc R . .
C262 C 1.1318(3) 0.9216(3) 0.7366(4) 0.0937(16) Uani 1 1 d . . .
H26B H 1.1227 0.8845 0.6886 0.141 Uiso 1 1 calc R . .
H26C H 1.1625 0.8935 0.7860 0.141 Uiso 1 1 calc R . .
H26D H 1.1749 0.9655 0.7204 0.141 Uiso 1 1 calc R . .
C263 C 1.0414(4) 1.0176(4) 0.8300(3) 0.0989(17) Uani 1 1 d . . .
H26E H 0.9754 1.0371 0.8436 0.148 Uiso 1 1 calc R . .
H26F H 1.0814 1.0620 0.8103 0.148 Uiso 1 1 calc R . .
H26G H 1.0741 0.9941 0.8813 0.148 Uiso 1 1 calc R . .

loop_
_atom_site_aniso_label
_atom_site_aniso_U_11
_atom_site_aniso_U_22
_atom_site_aniso_U_33
_atom_site_aniso_U_23
_atom_site_aniso_U_13
_atom_site_aniso_U_12
Ge1 0.03755(19) 0.02952(18) 0.03712(19) -0.00100(11) 0.00805(12) -0.00545(11)
S1 0.0822(6) 0.0279(4) 0.0673(6) -0.0048(3) 0.0332(5) -0.0016(4)
F1 0.0603(12) 0.0662(13) 0.0724(13) 0.0216(11) 0.0293(10) -0.0040(10)
N1 0.0324(11) 0.0279(11) 0.0381(12) 0.0030(9) 0.0074(9) -0.0015(9)
C1 0.0404(14) 0.0276(14) 0.0456(15) 0.0044(11) 0.0067(12) -0.0010(11)
N2 0.0336(11) 0.0277(11) 0.0378(12) 0.0028(9) 0.0079(9) -0.0006(9)
C2 0.0482(16) 0.0253(13) 0.0543(17) -0.0004(12) 0.0123(13) 0.0034(12)
C3 0.0387(14) 0.0337(14) 0.0441(15) -0.0011(12) 0.0075(12) 0.0038(12)
C4 0.0596(19) 0.0319(16) 0.072(2) 0.0005(15) 0.0232(16) -0.0099(14)
C5 0.0553(18) 0.0397(17) 0.065(2) -0.0061(15) 0.0245(16) 0.0026(15)
C11 0.0345(13) 0.0280(13) 0.0427(15) -0.0005(11) 0.0084(11) -0.0038(11)
C12 0.0416(15) 0.0320(14) 0.0432(15) -0.0021(12) 0.0079(12) -0.0069(12)
C13 0.0537(18) 0.0479(18) 0.0443(16) -0.0074(14) 0.0153(13) -0.0116(14)
C14 0.0417(17) 0.058(2) 0.065(2) -0.0089(17) 0.0221(15) -0.0058(15)
C15 0.0359(15) 0.064(2) 0.063(2) 0.0026(17) 0.0077(14) 0.0023(15)
C16 0.0366(14) 0.0467(17) 0.0504(17) 0.0033(14) 0.0046(12) -0.0010(13)
C21 0.0423(15) 0.0280(13) 0.0387(14) -0.0015(11) 0.0147(12) -0.0031(11)
C22 0.0538(17) 0.0337(15) 0.0378(15) -0.0023(12) 0.0121(13) -0.0021(13)
C23 0.073(2) 0.0345(16) 0.0456(17) 0.0012(13) 0.0218(16) 0.0064(15)
C24 0.068(2) 0.0323(15) 0.066(2) 0.0042(15) 0.0380(18) -0.0019(15)
C25 0.0485(18) 0.0401(17) 0.073(2) -0.0018(16) 0.0265(16) -0.0057(14)
C26 0.0408(15) 0.0371(15) 0.0531(17) -0.0019(13) 0.0152(13) -0.0013(12)
C31 0.161(6) 0.102(4) 0.089(4) 0.021(3) -0.002(4) -0.028(4)
C32 0.170(6) 0.101(5) 0.111(5) 0.031(4) -0.053(5) -0.057(5)
C33 0.284(13) 0.076(5) 0.119(7) 0.024(4) -0.059(8) -0.035(7)
C34 0.385(18) 0.091(5) 0.085(5) 0.027(4) 0.046(9) 0.016(9)
C35 0.237(10) 0.091(5) 0.126(6) 0.052(5) 0.039(7) 0.017(6)
C36 0.113(4) 0.075(3) 0.103(4) 0.023(3) -0.017(3) -0.028(3)
C37 0.276(12) 0.153(8) 0.138(7) 0.015(6) 0.033(8) 0.021(8)
C121 0.0530(17) 0.0455(17) 0.0395(15) 0.0011(13) -0.0001(13) -0.0031(14)
C122 0.069(2) 0.063(2) 0.071(2) -0.0061(19) -0.0197(19) -0.0136(19)
C123 0.082(2) 0.053(2) 0.0512(19) 0.0089(16) -0.0042(17) -0.0045(18)
C161 0.0403(16) 0.092(3) 0.0527(19) 0.0134(19) 0.0023(14) 0.0104(18)
C162 0.094(3) 0.100(4) 0.061(2) -0.010(2) -0.012(2) 0.004(3)
C163 0.082(3) 0.097(4) 0.086(3) 0.040(3) -0.014(2) 0.000(3)
C221 0.061(2) 0.057(2) 0.0498(19) 0.0150(16) -0.0086(15) -0.0067(17)
C222 0.066(2) 0.082(3) 0.080(3) 0.011(2) 0.002(2) 0.016(2)
C223 0.117(4) 0.082(3) 0.162(6) -0.046(4) -0.068(4) 0.013(3)
C261 0.0388(16) 0.068(2) 0.070(2) 0.0101(18) -0.0003(15) -0.0135(15)
C262 0.041(2) 0.111(4) 0.130(4) 0.048(3) 0.010(2) 0.008(2)
C263 0.097(3) 0.118(4) 0.078(3) -0.006(3) -0.022(3) -0.048(3)

loop_
_atom_type_symbol
_atom_type_description
_atom_type_scat_dispersion_real
_atom_type_scat_dispersion_imag
_atom_type_scat_source
C C 0.0033 0.0016 'International Tables Vol C Tables 4.2.6.8 and 6.1.1.4'
H H 0.0000 0.0000 'International Tables Vol C Tables 4.2.6.8 and 6.1.1.4'
N N 0.0061 0.0033 'International Tables Vol C Tables 4.2.6.8 and 6.1.1.4'
F F 0.0171 0.0103 'International Tables Vol C Tables 4.2.6.8 and 6.1.1.4'
S S 0.1246 0.1234 'International Tables Vol C Tables 4.2.6.8 and 6.1.1.4'
Ge Ge 0.1547 1.8001 'International Tables Vol C Tables 4.2.6.8 and 6.1.1.4'

loop_
_geom_angle_atom_site_label_1
_geom_angle_atom_site_label_2
_geom_angle_atom_site_label_3
_geom_angle
_geom_angle_site_symmetry_1
_geom_angle_site_symmetry_3
_geom_angle_publ_flag
F1 Ge1 N2 99.61(9) . . ?
F1 Ge1 N1 99.07(9) . . ?
N2 Ge1 N1 97.69(10) . . ?
F1 Ge1 S1 116.57(8) . . ?
N2 Ge1 S1 119.58(7) . . ?
N1 Ge1 S1 120.14(7) . . ?
C1 N1 C11 121.3(2) . . ?
C1 N1 Ge1 121.04(18) . . ?
C11 N1 Ge1 117.53(17) . . ?
N1 C1 C2 123.1(2) . . ?
N1 C1 C4 119.1(2) . . ?
C2 C1 C4 117.8(3) . . ?
C3 N2 C21 120.2(2) . . ?
C3 N2 Ge1 120.36(18) . . ?
C21 N2 Ge1 119.31(17) . . ?
C3 C2 C1 127.5(3) . . ?
N2 C3 C2 123.6(3) . . ?
N2 C3 C5 118.7(3) . . ?
C2 C3 C5 117.6(3) . . ?
C16 C11 C12 122.2(3) . . ?
C16 C11 N1 118.5(2) . . ?
C12 C11 N1 119.3(2) . . ?
C13 C12 C11 117.4(3) . . ?
C13 C12 C121 119.4(3) . . ?
C11 C12 C121 123.2(3) . . ?
C14 C13 C12 121.4(3) . . ?
C13 C14 C15 120.0(3) . . ?
C14 C15 C16 121.4(3) . . ?
C15 C16 C11 117.6(3) . . ?
C15 C16 C161 119.3(3) . . ?
C11 C16 C161 123.0(3) . . ?
C26 C21 C22 122.3(3) . . ?
C26 C21 N2 119.5(3) . . ?
C22 C21 N2 118.3(2) . . ?
C23 C22 C21 117.2(3) . . ?
C23 C22 C221 120.0(3) . . ?
C21 C22 C221 122.8(3) . . ?
C24 C23 C22 121.8(3) . . ?
C23 C24 C25 120.3(3) . . ?
C24 C25 C26 120.8(3) . . ?
C21 C26 C25 117.6(3) . . ?
C21 C26 C261 123.1(3) . . ?
C25 C26 C261 119.3(3) . . ?
C32 C31 C36 120.8(8) . . ?
C32 C31 C37 119.2(9) . . ?
C36 C31 C37 120.0(7) . . ?
C33 C32 C31 118.2(9) . . ?
C32 C33 C34 123.2(9) . . ?
C35 C34 C33 110.0(10) . . ?
C34 C35 C36 130.5(12) . . ?
C35 C36 C31 117.2(7) . . ?
C12 C121 C122 112.0(3) . . ?
C12 C121 C123 111.1(3) . . ?
C122 C121 C123 110.0(3) . . ?
C16 C161 C163 111.6(4) . . ?
C16 C161 C162 111.6(3) . . ?
C163 C161 C162 110.0(3) . . ?
C22 C221 C222 112.8(3) . . ?
C22 C221 C223 111.6(4) . . ?
C222 C221 C223 110.5(4) . . ?
C26 C261 C262 112.9(3) . . ?
C26 C261 C263 109.5(4) . . ?
C262 C261 C263 111.7(4) . . ?

loop_
_geom_bond_atom_site_label_1
_geom_bond_atom_site_label_2
_geom_bond_distance
_geom_bond_site_symmetry_2
_geom_bond_publ_flag
Ge1 F1 1.848(2) . ?
Ge1 N2 1.884(2) . ?
Ge1 N1 1.892(2) . ?
Ge1 S1 2.0499(9) . ?
N1 C1 1.339(4) . ?
N1 C11 1.456(3) . ?
C1 C2 1.399(4) . ?
C1 C4 1.503(4) . ?
N2 C3 1.350(4) . ?
N2 C21 1.452(3) . ?
C2 C3 1.383(4) . ?
C3 C5 1.506(4) . ?
C11 C16 1.394(4) . ?
C11 C12 1.401(4) . ?
C12 C13 1.398(4) . ?
C12 C121 1.513(4) . ?
C13 C14 1.371(5) . ?
C14 C15 1.378(5) . ?
C15 C16 1.394(4) . ?
C16 C161 1.517(4) . ?
C21 C26 1.397(4) . ?
C21 C22 1.401(4) . ?
C22 C23 1.392(4) . ?
C22 C221 1.505(5) . ?
C23 C24 1.365(5) . ?
C24 C25 1.378(5) . ?
C25 C26 1.398(4) . ?
C26 C261 1.508(5) . ?
C31 C32 1.364(8) . ?
C31 C36 1.368(9) . ?
C31 C37 1.433(10) . ?
C32 C33 1.356(13) . ?
C33 C34 1.495(14) . ?
C34 C35 1.296(13) . ?
C35 C36 1.342(10) . ?
C121 C122 1.530(5) . ?
C121 C123 1.538(5) . ?
C161 C163 1.526(6) . ?
C161 C162 1.532(6) . ?
C221 C222 1.518(5) . ?
C221 C223 1.519(6) . ?
C261 C262 1.529(6) . ?
C261 C263 1.529(6) . ?
